data_7700885
loop_
_publ_author_name
'Sun, Jun'
'Wu, Hongping'
'Mutailipu, Miriding'
'Yang, Zhihua'
'Pan, Shilie'

_publ_section_title
;
 Structural insights into three phosphates with distinct polyanionic
 configurations.
;
_journal_issue 35
_journal_name_full 'Dalton transactions (Cambridge, England : 2003)'
_journal_page_first 13406
_journal_page_last 13412
_journal_paper_doi 10.1039/c9dt02842k
_journal_volume 48
_journal_year 2019
_chemical_formula_sum 'Cs Li O6 P2'
_chemical_formula_weight 297.79
_space_group_IT_number 88
_space_group_name_Hall '-I 4ad'
_space_group_name_H-M_alt 'I 41/a :2'
_symmetry_cell_setting tetragonal
_symmetry_space_group_name_Hall '-I 4ad'
_symmetry_space_group_name_H-M 'I 41/a :2'
_atom_sites_solution_primary direct
_atom_sites_solution_secondary difmap
_audit_creation_method SHELXL-97
_audit_update_record
;
2019-07-02 deposited with the CCDC.    2019-08-21 downloaded from the CCDC.
;
_cell_angle_alpha 90.00
_cell_angle_beta 90.00
_cell_angle_gamma 90.00
_cell_formula_units_Z 16
_cell_length_a 13.350(5)
_cell_length_b 13.350(5)
_cell_length_c 13.662(10)
_cell_measurement_reflns_used 2059
_cell_measurement_temperature 296(2)
_cell_measurement_theta_max 27.15
_cell_measurement_theta_min 3.05
_cell_volume 2435(2)
_computing_cell_refinement 'Bruker SMART'
_computing_data_collection 'Bruker SMART'
_computing_data_reduction 'Bruker SAINT'
_computing_molecular_graphics 'Bruker SHELXTL'
_computing_publication_material 'Bruker SHELXTL'
_computing_structure_refinement 'SHELXL-97 (Sheldrick, 1997)'
_computing_structure_solution 'SHELXS-97 (Sheldrick, 1990)'
_diffrn_ambient_temperature 296(2)
_diffrn_measured_fraction_theta_full 0.996
_diffrn_measured_fraction_theta_max 0.996
_diffrn_measurement_device_type 'CCD area detector'
_diffrn_measurement_method 'phi and omega scans'
_diffrn_radiation_monochromator graphite
_diffrn_radiation_source 'fine-focus sealed tube'
_diffrn_radiation_type MoK\a
_diffrn_radiation_wavelength 0.71073
_diffrn_reflns_av_R_equivalents 0.0387
_diffrn_reflns_av_sigmaI/netI 0.0282
_diffrn_reflns_limit_h_max 12
_diffrn_reflns_limit_h_min -17
_diffrn_reflns_limit_k_max 17
_diffrn_reflns_limit_k_min -17
_diffrn_reflns_limit_l_max 17
_diffrn_reflns_limit_l_min -17
_diffrn_reflns_number 7234
_diffrn_reflns_theta_full 27.37
_diffrn_reflns_theta_max 27.37
_diffrn_reflns_theta_min 2.13
_exptl_absorpt_coefficient_mu 6.570
_exptl_absorpt_correction_T_max 1.0000
_exptl_absorpt_correction_T_min 0.7205
_exptl_absorpt_correction_type numerical
_exptl_absorpt_process_details face-index
_exptl_crystal_colour colour
_exptl_crystal_density_diffrn 3.249
_exptl_crystal_density_method 'not measured'
_exptl_crystal_description block
_exptl_crystal_F_000 2176
_exptl_crystal_size_max 0.16
_exptl_crystal_size_mid 0.14
_exptl_crystal_size_min 0.11
_refine_diff_density_max 0.792
_refine_diff_density_min -0.454
_refine_diff_density_rms 0.108
_refine_ls_extinction_coef 0.00091(5)
_refine_ls_extinction_expression Fc^*^=kFc[1+0.001xFc^2^\l^3^/sin(2\q)]^-1/4^
_refine_ls_extinction_method SHELXL
_refine_ls_goodness_of_fit_ref 1.111
_refine_ls_matrix_type full
_refine_ls_number_parameters 122
_refine_ls_number_reflns 1379
_refine_ls_number_restraints 78
_refine_ls_restrained_S_all 1.088
_refine_ls_R_factor_all 0.0334
_refine_ls_R_factor_gt 0.0257
_refine_ls_shift/su_max 0.000
_refine_ls_shift/su_mean 0.000
_refine_ls_structure_factor_coef Fsqd
_refine_ls_weighting_details 'calc w=1/[\s^2^(Fo^2^)+(0.0174P)^2^+4.1980P] where P=(Fo^2^+2Fc^2^)/3'
_refine_ls_weighting_scheme calc
_refine_ls_wR_factor_gt 0.0520
_refine_ls_wR_factor_ref 0.0545
_reflns_number_gt 1180
_reflns_number_total 1379
_reflns_threshold_expression >2sigma(I)
_cod_data_source_file c9dt02842k2.cif
_cod_data_source_block 1
_cod_depositor_comments
;
The following automatic conversions were performed:

'_symmetry_cell_setting' value 'Tetragonal' changed to 'tetragonal'
according to
/home/data/users/saulius/crontab/automatic-downloads/rss-feeds/RSC/lib/dictionaries/cif_core.dic
dictionary named 'cif_core.dic' version 2.4.2 from 2011-04-26.

Automatic conversion script
Id: cif_fix_values 4973 2017-02-22 13:04:09Z antanas 

 Adding full bibliography for 7700884--7700886.cif.
;
_cod_original_sg_symbol_H-M I4(1)/a
_cod_database_code 7700885

loop_
_symmetry_equiv_pos_as_xyz
'x, y, z'
'-x+1/2, -y, z+1/2'
'-y+3/4, x+1/4, z+1/4'
'y+3/4, -x+3/4, z+3/4'
'x+1/2, y+1/2, z+1/2'
'-x+1, -y+1/2, z+1'
'-y+5/4, x+3/4, z+3/4'
'y+5/4, -x+5/4, z+5/4'
'-x, -y, -z'
'x-1/2, y, -z-1/2'
'y-3/4, -x-1/4, -z-1/4'
'-y-3/4, x-3/4, -z-3/4'
'-x+1/2, -y+1/2, -z+1/2'
'x, y+1/2, -z'
'y-1/4, -x+1/4, -z+1/4'
'-y-1/4, x-1/4, -z-1/4'

loop_
_atom_site_label
_atom_site_type_symbol
_atom_site_fract_x
_atom_site_fract_y
_atom_site_fract_z
_atom_site_U_iso_or_equiv
_atom_site_adp_type
_atom_site_occupancy
_atom_site_symmetry_multiplicity
_atom_site_calc_flag
_atom_site_refinement_flags
Cs1 Cs 0.135903(18) 0.642628(18) 0.122269(17) 0.03228(12) Uani 1 1 d U
P1 P 0.10143(7) 0.35688(7) 0.08473(7) 0.0202(2) Uani 1 1 d U
P2 P 0.37289(7) 0.82620(7) 0.08728(7) 0.0230(2) Uani 1 1 d U
O1 O 0.18424(19) 0.4126(2) 0.1288(2) 0.0332(6) Uani 1 1 d U
O2 O 0.12185(19) 0.23951(18) 0.09088(18) 0.0284(6) Uani 1 1 d U
O3 O 0.0711(2) 0.3754(2) -0.0171(2) 0.0349(7) Uani 1 1 d U
O4A O 0.4538(3) 0.8618(3) 0.1626(3) 0.0305(14) Uani 0.631(7) 1 d PU
O4B O 0.4884(4) 0.8704(4) 0.0876(5) 0.019(2) Uani 0.369(7) 1 d PU
O5A O 0.2743(4) 0.8456(5) 0.1321(3) 0.0366(19) Uani 0.621(13) 1 d PU
O5B O 0.3099(6) 0.9049(7) 0.1350(5) 0.024(3) Uani 0.379(13) 1 d PU
O6A O 0.3948(5) 0.8553(5) -0.0137(3) 0.044(2) Uani 0.645(13) 1 d PU
O6B O 0.3539(7) 0.7966(7) -0.0127(5) 0.024(3) Uani 0.355(13) 1 d PU
Li Li 0.3272(5) 0.4040(5) 0.1250(4) 0.0332(15) Uani 1 1 d U

loop_
_atom_site_aniso_label
_atom_site_aniso_U_11
_atom_site_aniso_U_22
_atom_site_aniso_U_33
_atom_site_aniso_U_23
_atom_site_aniso_U_13
_atom_site_aniso_U_12
Cs1 0.03170(17) 0.03391(17) 0.03124(17) 0.00274(10) 0.00412(10) -0.00030(10)
P1 0.0193(4) 0.0195(5) 0.0219(5) 0.0013(3) 0.0016(3) -0.0007(3)
P2 0.0212(5) 0.0234(5) 0.0243(5) 0.0026(4) -0.0024(4) 0.0018(4)
O1 0.0237(14) 0.0278(14) 0.0481(17) -0.0088(12) -0.0006(12) -0.0033(11)
O2 0.0387(15) 0.0209(13) 0.0255(13) 0.0024(10) 0.0089(11) 0.0003(11)
O3 0.0364(16) 0.0428(18) 0.0256(15) 0.0105(12) 0.0010(12) 0.0016(13)
O4A 0.026(2) 0.036(2) 0.029(3) -0.0071(19) -0.0002(18) -0.0031(17)
O4B 0.016(3) 0.020(3) 0.022(4) 0.006(2) 0.000(3) -0.002(2)
O5A 0.025(3) 0.034(4) 0.050(3) -0.004(2) 0.002(2) 0.008(3)
O5B 0.020(4) 0.017(5) 0.034(4) 0.006(3) 0.004(3) 0.004(3)
O6A 0.051(3) 0.045(4) 0.036(3) 0.013(2) -0.008(2) 0.004(3)
O6B 0.032(5) 0.019(5) 0.021(4) 0.004(3) -0.005(3) 0.003(4)
Li 0.025(3) 0.047(4) 0.028(3) 0.000(3) -0.002(3) -0.003(3)

loop_
_atom_type_symbol
_atom_type_description
_atom_type_scat_dispersion_real
_atom_type_scat_dispersion_imag
_atom_type_scat_source
O O 0.0106 0.0060 'International Tables Vol C Tables 4.2.6.8 and 6.1.1.4'
P P 0.1023 0.0942 'International Tables Vol C Tables 4.2.6.8 and 6.1.1.4'
Cs Cs -0.3680 2.1192 'International Tables Vol C Tables 4.2.6.8 and 6.1.1.4'
Li Li -0.0003 0.0001 'International Tables Vol C Tables 4.2.6.8 and 6.1.1.4'

loop_
_geom_angle_atom_site_label_1
_geom_angle_atom_site_label_2
_geom_angle_atom_site_label_3
_geom_angle
_geom_angle_site_symmetry_1
_geom_angle_site_symmetry_3
O6B Cs1 O5B 136.2(2) 3 12_766
O6B Cs1 O3 60.01(17) 3 9_565
O5B Cs1 O3 141.13(13) 12_766 9_565
O6B Cs1 O1 89.0(2) 3 .
O5B Cs1 O1 56.65(13) 12_766 .
O3 Cs1 O1 96.86(7) 9_565 .
O6B Cs1 O4A 35.94(16) 3 13_565
O5B Cs1 O4A 111.98(15) 12_766 13_565
O3 Cs1 O4A 95.20(9) 9_565 13_565
O1 Cs1 O4A 91.88(9) . 13_565
O6B Cs1 O2 120.62(19) 3 14
O5B Cs1 O2 100.00(14) 12_766 14
O3 Cs1 O2 63.87(7) 9_565 14
O1 Cs1 O2 115.75(7) . 14
O4A Cs1 O2 146.11(9) 13_565 14
O6B Cs1 O6A 78.12(15) 3 8_354
O5B Cs1 O6A 116.87(18) 12_766 8_354
O3 Cs1 O6A 100.13(14) 9_565 8_354
O1 Cs1 O6A 149.65(11) . 8_354
O4A Cs1 O6A 61.78(11) 13_565 8_354
O2 Cs1 O6A 94.34(11) 14 8_354
O6B Cs1 O5A 126.07(17) 3 .
O5B Cs1 O5A 77.38(14) 12_766 .
O3 Cs1 O5A 125.49(9) 9_565 .
O1 Cs1 O5A 133.67(9) . .
O4A Cs1 O5A 100.97(11) 13_565 .
O2 Cs1 O5A 74.68(9) 14 .
O6A Cs1 O5A 48.18(13) 8_354 .
O6B Cs1 O4B 64.12(17) 3 8_354
O5B Cs1 O4B 105.10(16) 12_766 8_354
O3 Cs1 O4B 112.71(12) 9_565 8_354
O1 Cs1 O4B 116.84(12) . 8_354
O4A Cs1 O4B 34.16(13) 13_565 8_354
O2 Cs1 O4B 127.26(12) 14 8_354
O6A Cs1 O4B 32.93(14) 8_354 8_354
O5A Cs1 O4B 66.89(13) . 8_354
O6B Cs1 O5B 68.2(2) 3 13_565
O5B Cs1 O5B 76.66(16) 12_766 13_565
O3 Cs1 O5B 127.81(15) 9_565 13_565
O1 Cs1 O5B 75.52(16) . 13_565
O4A Cs1 O5B 35.56(14) 13_565 13_565
O2 Cs1 O5B 164.34(18) 14 13_565
O6A Cs1 O5B 74.19(18) 8_354 13_565
O5A Cs1 O5B 89.7(2) . 13_565
O4B Cs1 O5B 41.97(17) 8_354 13_565
O6B Cs1 O4A 155.51(16) 3 12_766
O5B Cs1 O4A 35.58(14) 12_766 12_766
O3 Cs1 O4A 143.81(9) 9_565 12_766
O1 Cs1 O4A 91.98(8) . 12_766
O4A Cs1 O4A 119.58(11) 13_565 12_766
O2 Cs1 O4A 80.66(8) 14 12_766
O6A Cs1 O4A 88.99(13) 8_354 12_766
O5A Cs1 O4A 43.16(10) . 12_766
O4B Cs1 O4A 93.90(13) 8_354 12_766
O5B Cs1 O4A 88.38(16) 13_565 12_766
O6B Cs1 O1 122.69(14) 3 4_454
O5B Cs1 O1 76.49(13) 12_766 4_454
O3 Cs1 O1 68.29(7) 9_565 4_454
O1 Cs1 O1 73.70(6) . 4_454
O4A Cs1 O1 155.93(9) 13_565 4_454
O2 Cs1 O1 42.06(7) 14 4_454
O6A Cs1 O1 136.19(10) 8_354 4_454
O5A Cs1 O1 102.91(9) . 4_454
O4B Cs1 O1 168.58(11) 8_354 4_454
O5B Cs1 O1 146.90(13) 13_565 4_454
O4A Cs1 O1 80.86(8) 12_766 4_454
O1 P1 O3 120.81(17) . .
O1 P1 O2 110.44(15) . .
O3 P1 O2 105.25(15) . .
O1 P1 O2 104.43(15) . 12_666
O3 P1 O2 111.85(16) . 12_666
O2 P1 O2 102.70(17) . 12_666
O1 P1 Li 93.76(18) . 4_454
O3 P1 Li 29.96(18) . 4_454
O2 P1 Li 106.94(15) . 4_454
O2 P1 Li 136.91(17) 12_666 4_454
O1 P1 Cs1 49.85(11) . .
O3 P1 Cs1 89.53(12) . .
O2 P1 Cs1 160.20(10) . .
O2 P1 Cs1 83.27(10) 12_666 .
Li P1 Cs1 79.32(13) 4_454 .
O1 P1 Cs1 61.64(11) . 3
O3 P1 Cs1 158.54(12) . 3
O2 P1 Cs1 92.33(10) . 3
O2 P1 Cs1 50.90(10) 12_666 3
Li P1 Cs1 153.30(13) 4_454 3
Cs1 P1 Cs1 76.669(17) . 3
O1 P1 Cs1 124.13(11) . 14_545
O3 P1 Cs1 59.29(12) . 14_545
O2 P1 Cs1 47.34(10) . 14_545
O2 P1 Cs1 128.30(10) 12_666 14_545
Li P1 Cs1 61.70(13) 4_454 14_545
Cs1 P1 Cs1 140.73(3) . 14_545
Cs1 P1 Cs1 139.65(3) 3 14_545
O1 P1 Cs1 146.88(12) . 9_565
O3 P1 Cs1 33.30(11) . 9_565
O2 P1 Cs1 99.46(10) . 9_565
O2 P1 Cs1 81.74(11) 12_666 9_565
Li P1 Cs1 63.25(14) 4_454 9_565
Cs1 P1 Cs1 100.09(2) . 9_565
Cs1 P1 Cs1 132.64(3) 3 9_565
Cs1 P1 Cs1 67.71(3) 14_545 9_565
O6B P2 O6A 38.3(3) . .
O6B P2 O5A 106.5(4) . .
O6A P2 O5A 121.5(3) . .
O6B P2 O5B 120.4(4) . .
O6A P2 O5B 109.7(4) . .
O5A P2 O5B 36.2(3) . .
O6B P2 O4B 115.2(5) . 12_766
O6A P2 O4B 143.9(3) . 12_766
O5A P2 O4B 84.8(3) . 12_766
O5B P2 O4B 105.8(4) . 12_766
O6B P2 O4A 145.6(4) . .
O6A P2 O4A 113.7(3) . .
O5A P2 O4A 106.9(3) . .
O5B P2 O4A 83.6(4) . .
O4B P2 O4A 75.9(3) 12_766 .
O6B P2 O4A 75.6(4) . 12_766
O6A P2 O4A 103.9(3) . 12_766
O5A P2 O4A 106.5(3) . 12_766
O5B P2 O4A 140.0(4) . 12_766
O4B P2 O4A 41.1(3) 12_766 12_766
O4A P2 O4A 102.4(3) . 12_766
O6B P2 O4B 105.3(5) . .
O6A P2 O4B 73.8(4) . .
O5A P2 O4B 140.3(4) . .
O5B P2 O4B 105.9(5) . .
O4B P2 O4B 102.3(4) 12_766 .
O4A P2 O4B 41.0(3) . .
O4A P2 O4B 103.8(3) 12_766 .
O6B P2 Cs1 114.6(4) . 15_565
O6A P2 Cs1 81.9(3) . 15_565
O5A P2 Cs1 80.1(3) . 15_565
O5B P2 Cs1 44.2(4) . 15_565
O4B P2 Cs1 130.1(3) 12_766 15_565
O4A P2 Cs1 63.90(16) . 15_565
O4A P2 Cs1 166.26(15) 12_766 15_565
O4B P2 Cs1 65.4(2) . 15_565
O6B P2 Cs1 164.5(4) . 13_565
O6A P2 Cs1 156.3(3) . 13_565
O5A P2 Cs1 62.80(19) . 13_565
O5B P2 Cs1 58.5(2) . 13_565
O4B P2 Cs1 55.0(2) 12_766 13_565
O4A P2 Cs1 48.37(17) . 13_565
O4A P2 Cs1 96.08(16) 12_766 13_565
O4B P2 Cs1 89.3(2) . 13_565
Cs1 P2 Cs1 75.988(18) 15_565 13_565
O6B P2 Cs1 78.9(4) . .
O6A P2 Cs1 115.5(3) . .
O5A P2 Cs1 50.0(3) . .
O5B P2 Cs1 86.2(4) . .
O4B P2 Cs1 60.7(2) 12_766 .
O4A P2 Cs1 130.44(17) . .
O4A P2 Cs1 59.58(15) 12_766 .
O4B P2 Cs1 161.9(2) . .
Cs1 P2 Cs1 129.55(2) 15_565 .
Cs1 P2 Cs1 85.55(2) 13_565 .
O6B P2 Cs1 30.9(3) . 4_454
O6A P2 Cs1 59.5(3) . 4_454
O5A P2 Cs1 118.5(3) . 4_454
O5B P2 Cs1 146.7(3) . 4_454
O4B P2 Cs1 87.1(2) 12_766 4_454
O4A P2 Cs1 129.63(16) . 4_454
O4A P2 Cs1 46.03(16) 12_766 4_454
O4B P2 Cs1 100.9(2) . 4_454
Cs1 P2 Cs1 141.41(3) 15_565 4_454
Cs1 P2 Cs1 142.03(3) 13_565 4_454
Cs1 P2 Cs1 73.42(2) . 4_454
P1 O1 Li 135.5(3) . .
P1 O1 Cs1 109.29(13) . .
Li O1 Cs1 105.2(2) . .
P1 O1 Cs1 96.78(13) . 3
Li O1 Cs1 108.2(2) . 3
Cs1 O1 Cs1 93.81(6) . 3
P1 O2 P1 139.52(17) . 15
P1 O2 Cs1 111.14(12) . 14_545
P1 O2 Cs1 106.26(12) 15 14_545
P1 O3 Li 127.9(3) . 4_454
P1 O3 Cs1 131.74(15) . 9_565
Li O3 Cs1 100.3(2) 4_454 9_565
P1 O3 Cs1 99.75(13) . 14_545
Li O3 Cs1 80.7(2) 4_454 14_545
Cs1 O3 Cs1 87.79(7) 9_565 14_545
O4B O4A P2 73.6(4) . .
O4B O4A P2 65.4(4) . 15_565
P2 O4A P2 136.3(3) . 15_565
O4B O4A Cs1 174.8(4) . 13_565
P2 O4A Cs1 110.0(2) . 13_565
P2 O4A Cs1 112.1(2) 15_565 13_565
O4B O4A Cs1 82.8(4) . 15_565
P2 O4A Cs1 92.40(18) . 15_565
P2 O4A Cs1 96.47(17) 15_565 15_565
Cs1 O4A Cs1 93.20(11) 13_565 15_565
O4A O4B P2 73.5(4) . 15_565
O4A O4B P2 65.4(4) . .
P2 O4B P2 136.3(4) 15_565 .
O4A O4B Cs1 175.3(5) . 7_554
P2 O4B Cs1 102.6(3) 15_565 7_554
P2 O4B Cs1 117.6(3) . 7_554
O4A O4B Cs1 78.8(4) . 15_565
P2 O4B Cs1 96.7(3) 15_565 15_565
P2 O4B Cs1 89.5(2) . 15_565
Cs1 O4B Cs1 104.53(16) 7_554 15_565
O5B O5A P2 73.1(6) . .
O5B O5A Li 88.4(6) . 15_565
P2 O5A Li 145.5(4) . 15_565
O5B O5A Cs1 176.6(5) . .
P2 O5A Cs1 109.9(3) . .
Li O5A Cs1 88.3(3) 15_565 .
O5B O5A Cs1 75.5(5) . 13_565
P2 O5A Cs1 95.6(2) . 13_565
Li O5A Cs1 107.8(3) 15_565 13_565
Cs1 O5A Cs1 105.30(17) . 13_565
O5A O5B P2 70.6(6) . .
O5A O5B Li 65.5(5) . 15_565
P2 O5B Li 127.6(6) . 15_565
O5A O5B Cs1 169.7(6) . 15_565
P2 O5B Cs1 115.6(4) . 15_565
Li O5B Cs1 104.8(3) 15_565 15_565
O5A O5B Cs1 89.5(5) . 13_565
P2 O5B Cs1 99.9(3) . 13_565
Li O5B Cs1 106.9(3) 15_565 13_565
Cs1 O5B Cs1 97.2(2) 15_565 13_565
O6B O6A P2 69.8(5) . .
O6B O6A Li 91.3(6) . 14
P2 O6A Li 139.2(4) . 14
O6B O6A Cs1 127.3(6) . 7_554
P2 O6A Cs1 131.1(3) . 7_554
Li O6A Cs1 89.3(3) 14 7_554
O6B O6A Cs1 42.5(5) . 4_454
P2 O6A Cs1 99.8(3) . 4_454
Li O6A Cs1 87.4(3) 14 4_454
Cs1 O6A Cs1 84.94(12) 7_554 4_454
O6A O6B P2 71.9(6) . .
O6A O6B Li 62.1(5) . 14
P2 O6B Li 121.8(6) . 14
O6A O6B Cs1 124.8(7) . 4_454
P2 O6B Cs1 134.5(4) . 4_454
Li O6B Cs1 101.6(3) 14 4_454
O6A Li O5A 89.5(4) 14_545 12_766
O6A Li O1 121.3(4) 14_545 .
O5A Li O1 119.3(5) 12_766 .
O6A Li O3 105.0(4) 14_545 3
O5A Li O3 109.9(4) 12_766 3
O1 Li O3 109.7(3) . 3
O6A Li O5B 103.6(4) 14_545 12_766
O5A Li O5B 26.1(2) 12_766 12_766
O1 Li O5B 93.2(4) . 12_766
O3 Li O5B 125.1(4) 3 12_766
O6A Li O6B 26.6(2) 14_545 14_545
O5A Li O6B 116.0(4) 12_766 14_545
O1 Li O6B 103.1(4) . 14_545
O3 Li O6B 96.2(4) 3 14_545
O5B Li O6B 126.9(4) 12_766 14_545
O6A Li P1 122.4(3) 14_545 3
O5A Li P1 94.9(3) 12_766 3
O1 Li P1 105.9(3) . 3
O3 Li P1 22.12(12) 3 3
O5B Li P1 104.7(3) 12_766 3
O6B Li P1 118.0(3) 14_545 3
O6A Li Cs1 60.5(3) 14_545 12_766
O5A Li Cs1 61.1(3) 12_766 12_766
O1 Li Cs1 177.9(3) . 12_766
O3 Li Cs1 68.4(2) 3 12_766
O5B Li Cs1 87.2(3) 12_766 12_766
O6B Li Cs1 78.3(3) 14_545 12_766
P1 Li Cs1 71.99(13) 3 12_766
O6A Li Cs1 64.2(3) 14_545 15
O5A Li Cs1 134.6(4) 12_766 15
O1 Li Cs1 106.1(3) . 15
O3 Li Cs1 50.79(19) 3 15
O5B Li Cs1 160.5(4) 12_766 15
O6B Li Cs1 46.6(3) 14_545 15
P1 Li Cs1 72.90(14) 3 15
Cs1 Li Cs1 73.58(13) 12_766 15
O6A Li Cs1 124.1(3) 14_545 .
O5A Li Cs1 71.4(3) 12_766 .
O1 Li Cs1 47.89(19) . .
O3 Li Cs1 130.8(3) 3 .
O5B Li Cs1 45.4(3) 12_766 .
O6B Li Cs1 128.5(3) 14_545 .
P1 Li Cs1 111.43(18) 3 .
Cs1 Li Cs1 132.42(18) 12_766 .
Cs1 Li Cs1 154.00(18) 15 .
O6A Li Cs1 154.6(4) 14_545 3
O5A Li Cs1 115.9(3) 12_766 3
O1 Li Cs1 47.89(17) . 3
O3 Li Cs1 67.15(19) 3 3
O5B Li Cs1 100.2(3) 12_766 3
O6B Li Cs1 128.1(4) 14_545 3
P1 Li Cs1 58.23(11) 3 3
Cs1 Li Cs1 129.99(16) 12_766 3
Cs1 Li Cs1 94.85(13) 15 3
Cs1 Li Cs1 68.87(10) . 3
O6A Li Cs1 60.4(3) 14_545 4_454
O5A Li Cs1 48.5(2) 12_766 4_454
O1 Li Cs1 100.1(2) . 4_454
O3 Li Cs1 149.9(3) 3 4_454
O5B Li Cs1 46.8(2) 12_766 4_454
O6B Li Cs1 80.5(3) 14_545 4_454
P1 Li Cs1 142.65(19) 3 4_454
Cs1 Li Cs1 81.67(12) 12_766 4_454
Cs1 Li Cs1 124.61(16) 15 4_454
Cs1 Li Cs1 68.33(11) . 4_454
Cs1 Li Cs1 137.20(17) 3 4_454

loop_
_geom_bond_atom_site_label_1
_geom_bond_atom_site_label_2
_geom_bond_distance
_geom_bond_site_symmetry_2
Cs1 O6B 2.945(9) 3
Cs1 O5B 3.006(11) 12_766
Cs1 O3 3.125(3) 9_565
Cs1 O1 3.139(3) .
Cs1 O4A 3.175(5) 13_565
Cs1 O2 3.192(3) 14
Cs1 O6A 3.263(6) 8_354
Cs1 O5A 3.282(8) .
Cs1 O4B 3.349(7) 8_354
Cs1 O5B 3.453(7) 13_565
Cs1 O4A 3.498(4) 12_766
Cs1 O1 3.499(4) 4_454
P1 O1 1.462(3) .
P1 O3 1.469(3) .
P1 O2 1.593(3) .
P1 O2 1.596(3) 12_666
P1 Li 3.078(7) 4_454
P1 Cs1 3.948(3) 3
P1 Cs1 4.0485(19) 14_545
P1 Cs1 4.2470(19) 9_565
P2 O6B 1.444(7) .
P2 O6A 1.463(5) .
P2 O5A 1.474(5) .
P2 O5B 1.495(7) .
P2 O4B 1.561(6) 12_766
P2 O4A 1.566(4) .
P2 O4A 1.646(4) 12_766
P2 O4B 1.651(6) .
P2 Cs1 3.8918(17) 15_565
P2 Cs1 3.992(3) 13_565
P2 Cs1 4.089(2) 4_454
O1 Li 1.912(7) .
O1 Cs1 3.499(4) 3
O2 P1 1.596(3) 15
O2 Cs1 3.192(3) 14_545
O3 Li 1.948(7) 4_454
O3 Cs1 3.125(3) 9_565
O3 Cs1 3.532(3) 14_545
O4A O4B 1.129(7) .
O4A P2 1.646(4) 15_565
O4A Cs1 3.175(5) 13_565
O4A Cs1 3.498(4) 15_565
O4B P2 1.561(6) 15_565
O4B Cs1 3.349(7) 7_554
O4B Cs1 3.538(6) 15_565
O5A O5B 0.923(7) .
O5A Li 1.911(8) 15_565
O5A Cs1 3.567(5) 13_565
O5B Li 2.099(10) 15_565
O5B Cs1 3.006(10) 15_565
O5B Cs1 3.453(7) 13_565
O6A O6B 0.954(8) .
O6A Li 1.884(8) 14
O6A Cs1 3.263(6) 7_554
O6A Cs1 3.577(7) 4_454
O6B Li 2.131(11) 14
O6B Cs1 2.945(8) 4_454
Li O6A 1.884(8) 14_545
Li O5A 1.911(8) 12_766
Li O3 1.948(7) 3
Li O5B 2.099(10) 12_766
Li O6B 2.131(11) 14_545
Li P1 3.078(7) 3
Li Cs1 3.748(7) 12_766
Li Cs1 3.968(8) 15
Li Cs1 4.481(7) 3
Li Cs1 4.534(7) 4_454
